data_9004999
loop_
_publ_author_name
'Dal Negro, A.'
'Manoli, S.'
'Secco, L.'
'Piccirillo, E. M.'

_publ_section_title
;
 Megacrystic clinopyroxenes from Victoria (Australia):
 Crystal chemical comparisons of pyroxenes from high and low pressure regimes
 Sample: Fr-4
;
_journal_name_full 'European Journal of Mineralogy'
_journal_page_first 105
_journal_page_last 121
_journal_paper_doi 10.1127/ejm/01/1/0105
_journal_volume 1
_journal_year 1989
_chemical_compound_source 'Victoria, Australia'
_chemical_formula_sum 'Al0.426 Ca0.631 Fe0.295 Mg0.662 Mn0.004 Na0.163 O6 Si1.777 Ti0.042'
_chemical_name_mineral Diopside
_space_group_IT_number 15
_symmetry_space_group_name_Hall '-C 2yc'
_symmetry_space_group_name_H-M 'C 1 2/c 1'
_cell_angle_alpha 90
_cell_angle_beta 106.68
_cell_angle_gamma 90
_cell_length_a 9.693
_cell_length_b 8.839
_cell_length_c 5.279
_cell_formula_units_Z 4
_cell_volume 433.255
_database_code_amcsd 0006344
_exptl_crystal_density_diffrn 3.392
_cod_original_formula_sum 'Ca.631 Na.163 Fe.295 Mg.662 Mn.004 Al.426 Ti.042 Si1.777 O6'
_cod_database_code 9004999

loop_
_space_group_symop_operation_xyz
x,y,z
1/2+x,1/2+y,z
x,-y,1/2+z
1/2+x,1/2-y,1/2+z
-x,y,1/2-z
1/2-x,1/2+y,1/2-z
-x,-y,-z
1/2-x,1/2-y,-z

loop_
_atom_site_label
_atom_site_fract_x
_atom_site_fract_y
_atom_site_fract_z
_atom_site_occupancy
_atom_site_U_iso_or_equiv
CaM2 0.00000 0.29760 0.25000 0.63100 0.01406
NaM2 0.00000 0.29760 0.25000 0.16300 0.01406
FeM2 0.00000 0.29760 0.25000 0.14700 0.01406
MgM2 0.00000 0.29760 0.25000 0.05500 0.01406
MnM2 0.00000 0.29760 0.25000 0.00400 0.01406
AlM1 0.00000 0.90560 0.25000 0.20300 0.00557
FeM1 0.00000 0.90560 0.25000 0.14800 0.00557
MgM1 0.00000 0.90560 0.25000 0.60700 0.00557
TiM1 0.00000 0.90560 0.25000 0.04200 0.00557
SiT 0.28900 0.09260 0.23220 0.88850 0.00773
AlT 0.28900 0.09260 0.23220 0.11150 0.00773
O1 0.11400 0.08520 0.13830 1.00000 0.01051
O2 0.36350 0.25380 0.32210 1.00000 0.01418
O3 0.35230 0.01780 -0.00110 1.00000 0.01140

loop_
_cod_related_entry_id
_cod_related_entry_database
_cod_related_entry_code
1 AMCSD 0006344
